data_4317839
loop_
_publ_author_name
'Jin-Kui Tang'
'Yi-Zhi Li'
'Qing-Lun Wang'
'En-Qing Gao'
'Dai-Zheng Liao'
'Zong-Hui Jiang'
'Shi-Ping Yan'
'Peng Cheng'
'Liu-Fang Wang'
'Geng-Lin Wang'

_publ_contact_author
;
  Dai-Zheng Liao
  Department of Chemistry, Nankai University, Tianjin 300071,China
;
_publ_contact_author_email ' coord@nankai.edu.cn '
_publ_section_title
;
 Synthesis, Crystal Structure, and Magnetic Properties of the First
 Nonanuclear Lanthanide(III)-Copper(II) Complexes of Macrocyclic Oxamide
 [NaLn2Cu6] (Macrocyclic Oxamide =
 1,4,8,11-Tetraazacyclotradecanne-2,3-dione, Ln = Pr, Nd)
;
_journal_name_full 'Inorganic Chemistry'
_journal_page_first 2188
_journal_page_last 2192
_journal_paper_doi 10.1021/ic010674q
_journal_volume 41
_journal_year 2002
_chemical_formula_sum 'C60 H132 Cl7 Cu6 N24 Na O48 Pr2'
_chemical_formula_weight 2892.10
_chemical_name_systematic
;
  ?
;
_space_group_IT_number 2
_symmetry_cell_setting triclinic
_symmetry_space_group_name_Hall '-P 1'
_symmetry_space_group_name_H-M 'P -1'
_atom_sites_solution_hydrogens geom
_atom_sites_solution_primary direct
_atom_sites_solution_secondary difmap
_audit_creation_method SHELXL-97
_cell_angle_alpha 98.064(2)
_cell_angle_beta 96.378(2)
_cell_angle_gamma 114.2700(10)
_cell_formula_units_Z 1
_cell_length_a 13.8802(11)
_cell_length_b 14.4124(11)
_cell_length_c 16.1663(13)
_cell_measurement_temperature 293(2)
_cell_volume 2867.6(4)
_computing_structure_refinement 'SHELXL-97 (Sheldrick, 1997)'
_computing_structure_solution 'SHELXS-97 (Sheldrick, 1990)'
_diffrn_ambient_temperature 293(2)
_diffrn_measured_fraction_theta_full 1.000
_diffrn_measured_fraction_theta_max 1.000
_diffrn_radiation_monochromator graphite
_diffrn_radiation_source 'fine-focus sealed tube'
_diffrn_radiation_type MoK\a
_diffrn_radiation_wavelength 0.71073
_diffrn_reflns_av_R_equivalents 0.0103
_diffrn_reflns_av_sigmaI/netI 0.0152
_diffrn_reflns_limit_h_max 18
_diffrn_reflns_limit_h_min -18
_diffrn_reflns_limit_k_max 18
_diffrn_reflns_limit_k_min -18
_diffrn_reflns_limit_l_max 20
_diffrn_reflns_limit_l_min -20
_diffrn_reflns_number 26176
_diffrn_reflns_theta_full 27.45
_diffrn_reflns_theta_max 27.45
_diffrn_reflns_theta_min 1.29
_exptl_absorpt_coefficient_mu 2.181
_exptl_crystal_density_diffrn 1.675
_exptl_crystal_density_method 'not measured'
_exptl_crystal_F_000 1466
_exptl_crystal_size_max 0.30
_exptl_crystal_size_mid 0.25
_exptl_crystal_size_min 0.10
_refine_diff_density_max 0.687
_refine_diff_density_min -0.509
_refine_diff_density_rms 0.019
_refine_ls_extinction_method none
_refine_ls_goodness_of_fit_ref 1.026
_refine_ls_hydrogen_treatment mixed
_refine_ls_matrix_type full
_refine_ls_number_parameters 640
_refine_ls_number_reflns 13088
_refine_ls_number_restraints 0
_refine_ls_restrained_S_all 1.026
_refine_ls_R_factor_all 0.0111
_refine_ls_R_factor_gt 0.0104
_refine_ls_shift/su_max 0.010
_refine_ls_shift/su_mean 0.000
_refine_ls_structure_factor_coef Fsqd
_refine_ls_weighting_details 'calc w=1/[\s^2^(Fo^2^)+(0.0000P)^2^+0.0013P] where P=(Fo^2^+2Fc^2^)/3'
_refine_ls_weighting_scheme calc
_refine_ls_wR_factor_gt 0.0223
_refine_ls_wR_factor_ref 0.0235
_reflns_number_gt 12509
_reflns_number_total 13088
_reflns_threshold_expression >2sigma(I)
_cod_data_source_file ic010674q_1.cif
_cod_data_source_block 1
_cod_database_code 4317839

loop_
_symmetry_equiv_pos_as_xyz
'x, y, z'
'-x, -y, -z'

loop_
_atom_site_label
_atom_site_type_symbol
_atom_site_fract_x
_atom_site_fract_y
_atom_site_fract_z
_atom_site_U_iso_or_equiv
_atom_site_adp_type
_atom_site_occupancy
_atom_site_symmetry_multiplicity
_atom_site_calc_flag
_atom_site_refinement_flags
_atom_site_disorder_assembly
_atom_site_disorder_group
Pr1 Pr 0.553831(4) -0.217171(3) 0.527914(3) 0.04140(1) Uani 1 1 d . . .
Cu1 Cu 0.178321(9) -0.270325(9) 0.684033(8) 0.05200(3) Uani 1 1 d . . .
Cu2 Cu 0.869910(9) 0.132646(9) 0.785817(8) 0.05210(3) Uani 1 1 d . . .
Cu3 Cu 0.545524(10) -0.215784(10) 0.166027(7) 0.05463(3) Uani 1 1 d . . .
Na1 Na 0.5000 0.0000 0.5000 0.04289(10) Uani 1 2 d S . .
O1 O 0.43831(5) -0.30003(5) 0.62928(5) 0.05821(17) Uani 1 1 d . . .
O2 O 0.40853(5) -0.15923(5) 0.54992(4) 0.04767(9) Uani 1 1 d . . .
O3 O 0.63408(5) -0.02520(5) 0.58537(4) 0.04767(9) Uani 1 1 d . . .
O4 O 0.67180(6) -0.15622(5) 0.66963(4) 0.05831(17) Uani 1 1 d . . .
O5 O 0.58498(6) -0.29357(6) 0.39118(4) 0.06156(18) Uani 1 1 d . . .
O6 O 0.53074(5) -0.13289(5) 0.40821(4) 0.04669(13) Uani 1 1 d . . .
O7 O 0.75675(7) -0.13722(8) 0.51440(6) 0.0912(3) Uani 1 1 d . . .
H7D H 0.7813 -0.1816 0.5199 0.080 Uiso 1 1 d R . .
H7E H 0.7625 -0.1216 0.4658 0.080 Uiso 1 1 d R . .
O8 O 0.38214(7) -0.37161(6) 0.44496(5) 0.0823(2) Uani 1 1 d . . .
H8D H 0.3877 -0.4277 0.4480 0.080 Uiso 1 1 d R . .
H8E H 0.3284 -0.3722 0.4659 0.080 Uiso 1 1 d R . .
O9 O 0.59789(10) -0.36483(8) 0.55378(6) 0.1018(3) Uani 1 1 d . . .
H9C H 0.5579 -0.4190 0.5162 0.080 Uiso 1 1 d R . .
H9D H 0.6635 -0.3485 0.5509 0.080 Uiso 1 1 d R . .
N1 N 0.29447(7) -0.31509(7) 0.69307(5) 0.05751(14) Uani 1 1 d . . .
N2 N 0.26014(7) -0.18389(7) 0.61182(5) 0.05751(14) Uani 1 1 d . . .
N3 N 0.05941(12) -0.23244(9) 0.67165(8) 0.1008(4) Uani 1 1 d . . .
H3C H 0.0259 -0.2819 0.6232 0.121 Uiso 1 1 d R . .
N4 N 0.09499(7) -0.35790(7) 0.75862(6) 0.0647(2) Uani 1 1 d . . .
H4C H 0.0624 -0.4125 0.7135 0.078 Uiso 1 1 d R . .
N5 N 0.76276(6) 0.11156(6) 0.68807(5) 0.05258(18) Uani 1 1 d . . .
N6 N 0.80851(6) -0.01847(6) 0.76260(5) 0.05270(18) Uani 1 1 d . . .
N7 N 0.98948(6) 0.15413(6) 0.87633(5) 0.05067(17) Uani 1 1 d . . .
H7C H 1.0413 0.1645 0.8441 0.061 Uiso 1 1 d R . .
N8 N 0.91326(6) 0.28441(6) 0.82526(5) 0.05367(18) Uani 1 1 d . . .
H8C H 0.8661 0.2820 0.8607 0.064 Uiso 1 1 d R . .
N9 N 0.58074(8) -0.28946(8) 0.24849(5) 0.0681(2) Uani 1 1 d . . .
N10 N 0.52768(6) -0.13383(6) 0.26526(4) 0.04669(16) Uani 1 1 d . . .
N11 N 0.50575(7) -0.14537(6) 0.08195(6) 0.0609(2) Uani 1 1 d . . .
H11A H 0.5756 -0.0988 0.0871 0.073 Uiso 1 1 d R . .
N12 N 0.56471(7) -0.29402(6) 0.06426(5) 0.05367(18) Uani 1 1 d . . .
H12A H 0.6336 -0.2447 0.0709 0.064 Uiso 1 1 d R . .
C1 C 0.36065(8) -0.27682(7) 0.64287(5) 0.04796(19) Uani 1 1 d . . .
C2 C 0.34370(8) -0.19836(7) 0.59763(6) 0.0536(2) Uani 1 1 d . . .
C11 C 0.23475(10) -0.10640(10) 0.57557(8) 0.0701(3) Uani 1 1 d . . .
H3A H 0.2850 -0.0379 0.6077 0.084 Uiso 1 1 d R . .
H3B H 0.2483 -0.1107 0.5179 0.084 Uiso 1 1 d R . .
C12 C 0.13418(8) -0.11199(7) 0.57122(6) 0.05351(15) Uani 1 1 d . . .
H4A H 0.0956 -0.1524 0.5149 0.064 Uiso 1 1 d R . .
H4B H 0.1423 -0.0419 0.5709 0.064 Uiso 1 1 d R . .
C13 C 0.05902(8) -0.15219(7) 0.62766(6) 0.05351(15) Uani 1 1 d . . .
H5A H 0.0693 -0.0930 0.6705 0.064 Uiso 1 1 d R . .
H5B H -0.0124 -0.1772 0.5939 0.064 Uiso 1 1 d R . .
C14 C -0.02430(12) -0.28397(13) 0.71302(12) 0.0984(5) Uani 1 1 d . . .
H6A H -0.0904 -0.3232 0.6715 0.118 Uiso 1 1 d R . .
H6B H -0.0349 -0.2324 0.7515 0.118 Uiso 1 1 d R . .
C15 C -0.00362(13) -0.35501(13) 0.76259(14) 0.1170(6) Uani 1 1 d . . .
H7A H -0.0617 -0.4241 0.7417 0.140 Uiso 1 1 d R . .
H7B H -0.0063 -0.3334 0.8216 0.140 Uiso 1 1 d R . .
C16 C 0.13554(12) -0.41720(11) 0.80152(9) 0.0878(4) Uani 1 1 d . . .
H8A H 0.1416 -0.3918 0.8616 0.105 Uiso 1 1 d R . .
H8B H 0.0794 -0.4879 0.7879 0.105 Uiso 1 1 d R . .
C17 C 0.22702(12) -0.42348(11) 0.79305(9) 0.0841(4) Uani 1 1 d . . .
H9A H 0.2056 -0.4978 0.7827 0.101 Uiso 1 1 d R . .
H9B H 0.2689 -0.3967 0.8504 0.101 Uiso 1 1 d R . .
C18 C 0.30347(8) -0.38850(7) 0.74328(6) 0.0523(2) Uani 1 1 d . . .
H10A H 0.2999 -0.4481 0.7044 0.063 Uiso 1 1 d R . .
H10B H 0.3741 -0.3557 0.7794 0.063 Uiso 1 1 d R . .
C3 C 0.70702(6) 0.01622(7) 0.65268(5) 0.04083(16) Uani 1 1 d . . .
C4 C 0.72841(8) -0.06168(8) 0.69766(6) 0.05463(3) Uani 1 1 d . . .
C21 C 0.83946(8) -0.08490(7) 0.80975(6) 0.0509(2) Uani 1 1 d . . .
H13A H 0.7890 -0.1103 0.8473 0.061 Uiso 1 1 d R . .
H13B H 0.8335 -0.1447 0.7697 0.061 Uiso 1 1 d R . .
C22 C 0.94716(13) -0.03354(13) 0.85912(13) 0.1140(6) Uani 1 1 d . . .
H14A H 0.9945 -0.0358 0.8198 0.137 Uiso 1 1 d R . .
H14B H 0.9508 -0.0784 0.8976 0.137 Uiso 1 1 d R . .
C23 C 0.99764(12) 0.07211(11) 0.91137(8) 0.0845(4) Uani 1 1 d . . .
H15A H 0.9681 0.0703 0.9631 0.101 Uiso 1 1 d R . .
H15B H 1.0735 0.0904 0.9279 0.101 Uiso 1 1 d R . .
C24 C 1.03325(8) 0.25826(7) 0.92708(6) 0.0514(2) Uani 1 1 d . . .
H16A H 1.1106 0.2838 0.9428 0.062 Uiso 1 1 d R . .
H16B H 1.0041 0.2555 0.9790 0.062 Uiso 1 1 d R . .
C25 C 1.01116(8) 0.32984(7) 0.88499(6) 0.0511(2) Uani 1 1 d . . .
H17A H 1.0096 0.3840 0.9271 0.061 Uiso 1 1 d R . .
H17B H 1.0693 0.3627 0.8553 0.061 Uiso 1 1 d R . .
C26 C 0.88787(10) 0.34092(8) 0.76794(7) 0.0702(3) Uani 1 1 d . . .
H18A H 0.9444 0.3613 0.7346 0.084 Uiso 1 1 d R . .
H18B H 0.8925 0.4045 0.8014 0.084 Uiso 1 1 d R . .
C27 C 0.78287(12) 0.29276(11) 0.70881(9) 0.0852(4) Uani 1 1 d . . .
H19A H 0.7274 0.2864 0.7422 0.102 Uiso 1 1 d R . .
H19B H 0.7844 0.3427 0.6739 0.102 Uiso 1 1 d R . .
C28 C 0.74793(12) 0.19205(10) 0.64966(9) 0.0846(4) Uani 1 1 d . . .
H20A H 0.7861 0.2025 0.6025 0.101 Uiso 1 1 d R . .
H20B H 0.6721 0.1672 0.6266 0.101 Uiso 1 1 d R . .
C5 C 0.57095(8) -0.25725(8) 0.32400(6) 0.0561(2) Uani 1 1 d . . .
C6 C 0.53901(8) -0.16780(7) 0.33473(6) 0.0527(2) Uani 1 1 d . . .
C31 C 0.49957(10) -0.04854(9) 0.26692(6) 0.0625(3) Uani 1 1 d . . .
H23A H 0.4362 -0.0640 0.2926 0.075 Uiso 1 1 d R . .
H23B H 0.5576 0.0124 0.3039 0.075 Uiso 1 1 d R . .
C32 C 0.48035(13) -0.02272(13) 0.18893(13) 0.1112(6) Uani 1 1 d . . .
H24A H 0.4111 -0.0211 0.1880 0.133 Uiso 1 1 d R . .
H24B H 0.5323 0.0493 0.1965 0.133 Uiso 1 1 d R . .
C33 C 0.47541(11) -0.06443(9) 0.10534(7) 0.0695(3) Uani 1 1 d . . .
H25A H 0.5181 -0.0072 0.0803 0.083 Uiso 1 1 d R . .
H25B H 0.4015 -0.0899 0.0765 0.083 Uiso 1 1 d R . .
C34 C 0.50117(12) -0.18665(10) -0.00244(7) 0.0802(4) Uani 1 1 d . . .
H26A H 0.5447 -0.1312 -0.0288 0.096 Uiso 1 1 d R . .
H26B H 0.4274 -0.2156 -0.0326 0.096 Uiso 1 1 d R . .
C35 C 0.5401(2) -0.26621(15) -0.01020(11) 0.1377(8) Uani 1 1 d . . .
H27A H 0.4847 -0.3281 -0.0481 0.165 Uiso 1 1 d R . .
H27B H 0.6029 -0.2431 -0.0368 0.165 Uiso 1 1 d R . .
C36 C 0.60556(8) -0.37230(7) 0.07347(6) 0.05200(3) Uani 1 1 d . . .
H28A H 0.5595 -0.4333 0.0300 0.062 Uiso 1 1 d R . .
H28B H 0.6764 -0.3464 0.0586 0.062 Uiso 1 1 d R . .
C37 C 0.6133(2) -0.40338(17) 0.14670(13) 0.1354(7) Uani 1 1 d . . .
H29A H 0.6797 -0.4111 0.1487 0.162 Uiso 1 1 d R . .
H29B H 0.5566 -0.4738 0.1332 0.162 Uiso 1 1 d R . .
C38 C 0.6124(2) -0.37246(17) 0.23018(13) 0.1384(7) Uani 1 1 d . . .
H30A H 0.6847 -0.3487 0.2620 0.166 Uiso 1 1 d R . .
H30B H 0.5655 -0.4316 0.2512 0.166 Uiso 1 1 d R . .
Cl1 Cl 0.75396(2) 0.442941(18) 0.937227(15) 0.05426(5) Uani 1 1 d . . .
O11 O 0.78305(13) 0.36533(10) 0.95948(7) 0.1374(5) Uani 1 1 d . . .
O12 O 0.66373(12) 0.38614(16) 0.87265(10) 0.1998(9) Uani 1 1 d . . .
O13 O 0.83494(13) 0.51454(12) 0.90843(9) 0.1417(5) Uani 1 1 d . . .
O14 O 0.73845(13) 0.46398(10) 1.01655(7) 0.1381(5) Uani 1 1 d . . .
Cl2 Cl 0.78358(2) 0.098123(19) 1.056666(15) 0.05434(5) Uani 1 1 d . . .
O21 O 0.77543(13) 0.07017(10) 0.97063(7) 0.1385(5) Uani 1 1 d . . .
O22 O 0.77332(12) -0.00530(15) 1.06026(10) 0.1890(8) Uani 1 1 d . . .
O23 O 0.71787(12) 0.13411(11) 1.08932(9) 0.1404(5) Uani 1 1 d . . .
O24 O 0.89680(14) 0.15300(10) 1.08457(7) 0.1380(5) Uani 1 1 d . . .
Cl3 Cl 0.94023(3) -0.14570(3) 1.35236(3) 0.09769(12) Uani 1 1 d . . .
O31 O 0.85611(13) -0.13575(11) 1.30768(8) 0.1378(5) Uani 1 1 d . . .
O32 O 0.9689(2) -0.21130(18) 1.30204(16) 0.2675(13) Uani 1 1 d . . .
O33 O 0.87287(12) -0.18833(11) 1.41161(8) 0.1300(4) Uani 1 1 d . . .
O34 O 1.02769(14) -0.05117(15) 1.39128(14) 0.2128(9) Uani 1 1 d . . .
O1W O 0.75477(12) -0.10990(9) 1.16854(7) 0.1375(5) Uani 1 1 d . . .
H1WC H 0.7763 -0.1556 1.1522 0.080 Uiso 1 1 d R . .
H1WD H 0.7928 -0.0727 1.2163 0.080 Uiso 1 1 d R . .
O2W O 0.63170(11) -0.45941(9) 1.42044(8) 0.1275(4) Uani 1 1 d . . .
H2WC H 0.5987 -0.4494 1.4595 0.080 Uiso 1 1 d R . .
H2WD H 0.5885 -0.4835 1.3729 0.080 Uiso 1 1 d R . .
O3W O 0.59565(11) -0.33093(9) 0.75257(9) 0.1367(5) Uani 1 1 d . . .
H3WC H 0.5365 -0.3459 0.7700 0.080 Uiso 1 1 d R . .
H3WD H 0.6429 -0.3388 0.7852 0.080 Uiso 1 1 d R . .
Cl4 Cl 0.0000 -0.5000 0.5000 0.10042(15) Uani 1 2 d S . .

loop_
_atom_site_aniso_label
_atom_site_aniso_U_11
_atom_site_aniso_U_22
_atom_site_aniso_U_33
_atom_site_aniso_U_23
_atom_site_aniso_U_13
_atom_site_aniso_U_12
Pr1 0.05399(3) 0.03757(2) 0.04133(2) 0.01011(2) 0.01082(2) 0.02718(2)
Cu1 0.05416(6) 0.05241(6) 0.05699(7) 0.01925(5) 0.01903(5) 0.02578(5)
Cu2 0.05412(6) 0.05241(6) 0.05724(7) 0.01918(5) 0.01857(5) 0.02584(5)
Cu3 0.06775(7) 0.06293(7) 0.03902(5) 0.00275(5) 0.01480(5) 0.03519(6)
Na1 0.0602(3) 0.0438(2) 0.0410(2) 0.01616(19) 0.0135(2) 0.0351(2)
O1 0.0594(4) 0.0676(4) 0.0712(4) 0.0377(4) 0.0276(3) 0.0393(3)
O2 0.0558(2) 0.0458(2) 0.0489(2) 0.01140(19) 0.01149(19) 0.0283(2)
O3 0.0558(2) 0.0458(2) 0.0489(2) 0.01140(19) 0.01149(19) 0.0283(2)
O4 0.0673(4) 0.0412(3) 0.0587(4) 0.0125(3) -0.0076(3) 0.0201(3)
O5 0.0926(5) 0.0648(4) 0.0509(4) 0.0164(3) 0.0224(4) 0.0533(4)
O6 0.0692(4) 0.0502(3) 0.0361(3) 0.0089(2) 0.0134(3) 0.0399(3)
O7 0.0691(5) 0.1020(7) 0.0994(7) 0.0101(5) 0.0339(5) 0.0330(5)
O8 0.0855(6) 0.0671(5) 0.0797(6) -0.0082(4) 0.0101(5) 0.0274(4)
O9 0.1571(10) 0.0873(6) 0.1026(7) 0.0285(5) 0.0273(7) 0.0899(7)
N1 0.0587(3) 0.0608(3) 0.0608(3) 0.0247(3) 0.0189(3) 0.0278(3)
N2 0.0587(3) 0.0608(3) 0.0608(3) 0.0247(3) 0.0189(3) 0.0278(3)
N3 0.1543(12) 0.0865(8) 0.1016(9) 0.0277(7) 0.0251(8) 0.0882(9)
N4 0.0595(5) 0.0714(6) 0.0683(6) 0.0263(5) 0.0179(4) 0.0281(4)
N5 0.0554(4) 0.0418(4) 0.0564(4) 0.0089(3) 0.0024(3) 0.0193(3)
N6 0.0556(4) 0.0405(4) 0.0570(4) 0.0072(3) 0.0030(4) 0.0186(3)
N7 0.0584(4) 0.0485(4) 0.0557(4) 0.0205(3) 0.0201(4) 0.0282(3)
N8 0.0566(4) 0.0411(4) 0.0583(5) 0.0082(3) 0.0040(4) 0.0185(3)
N9 0.0982(7) 0.0788(6) 0.0464(4) 0.0011(4) 0.0091(4) 0.0616(6)
N10 0.0571(4) 0.0506(4) 0.0398(4) 0.0053(3) 0.0108(3) 0.0314(3)
N11 0.0595(5) 0.0456(4) 0.0673(5) 0.0080(4) 0.0040(4) 0.0158(4)
N12 0.0560(4) 0.0405(4) 0.0595(5) 0.0078(3) 0.0040(4) 0.0186(3)
C1 0.0577(5) 0.0511(5) 0.0391(4) 0.0171(4) 0.0094(4) 0.0250(4)
C2 0.0622(6) 0.0485(5) 0.0495(5) 0.0130(4) 0.0130(4) 0.0220(4)
C11 0.0829(7) 0.0795(7) 0.0824(8) 0.0447(6) 0.0367(6) 0.0546(6)
C12 0.0615(4) 0.0517(4) 0.0551(4) 0.0210(3) 0.0213(3) 0.0264(3)
C13 0.0615(4) 0.0517(4) 0.0551(4) 0.0210(3) 0.0213(3) 0.0264(3)
C14 0.0849(9) 0.1112(11) 0.1348(14) 0.0549(10) 0.0571(9) 0.0589(9)
C15 0.0999(11) 0.1020(11) 0.1859(19) 0.0758(12) 0.0763(12) 0.0527(10)
C16 0.1024(10) 0.0896(9) 0.0931(9) 0.0568(8) 0.0487(8) 0.0431(8)
C17 0.0977(9) 0.0861(8) 0.0922(9) 0.0551(8) 0.0487(8) 0.0437(8)
C18 0.0620(5) 0.0467(5) 0.0491(5) 0.0127(4) 0.0112(4) 0.0234(4)
C3 0.0387(4) 0.0521(4) 0.0422(4) 0.0166(3) 0.0117(3) 0.0266(3)
C4 0.06775(7) 0.06293(7) 0.03902(5) 0.00275(5) 0.01480(5) 0.03519(6)
C21 0.0599(5) 0.0467(5) 0.0483(5) 0.0130(4) 0.0115(4) 0.0238(4)
C22 0.1003(11) 0.0994(11) 0.1786(18) 0.0759(12) 0.0767(12) 0.0509(9)
C23 0.0949(9) 0.0890(9) 0.0655(7) 0.0052(6) -0.0111(7) 0.0458(8)
C24 0.0610(5) 0.0465(5) 0.0477(5) 0.0123(4) 0.0109(4) 0.0234(4)
C25 0.0608(5) 0.0463(4) 0.0467(5) 0.0109(4) 0.0105(4) 0.0230(4)
C26 0.0899(8) 0.0468(5) 0.0640(7) 0.0065(5) 0.0124(6) 0.0220(5)
C27 0.0987(10) 0.0892(9) 0.0901(9) 0.0568(8) 0.0478(8) 0.0428(8)
C28 0.0994(10) 0.0849(9) 0.0896(9) 0.0546(8) 0.0472(8) 0.0407(8)
C5 0.0586(5) 0.0569(5) 0.0546(5) 0.0049(4) 0.0109(4) 0.0288(5)
C6 0.0564(5) 0.0505(5) 0.0489(5) 0.0082(4) 0.0113(4) 0.0213(4)
C31 0.0863(7) 0.0707(6) 0.0507(5) 0.0117(5) 0.0156(5) 0.0532(6)
C32 0.0965(11) 0.1030(11) 0.1743(18) 0.0799(12) 0.0780(12) 0.0533(9)
C33 0.1049(9) 0.0749(7) 0.0482(5) 0.0194(5) 0.0211(6) 0.0541(7)
C34 0.1176(11) 0.0770(8) 0.0446(6) 0.0025(5) 0.0219(6) 0.0422(8)
C35 0.238(2) 0.1093(13) 0.0758(10) 0.0264(9) 0.0645(13) 0.0733(15)
C36 0.05416(6) 0.05241(6) 0.05699(7) 0.01925(5) 0.01903(5) 0.02578(5)
C37 0.177(2) 0.1289(16) 0.1132(15) 0.0071(12) 0.0322(14) 0.0832(15)
C38 0.167(2) 0.1420(17) 0.1103(15) 0.0080(13) 0.0291(14) 0.0759(16)
Cl1 0.06116(13) 0.04897(11) 0.05104(12) 0.01094(9) 0.01078(10) 0.02202(10)
O11 0.2370(16) 0.1106(9) 0.0761(7) 0.0273(6) 0.0642(9) 0.0755(10)
O12 0.1170(11) 0.261(2) 0.1127(11) -0.0378(12) -0.0161(9) 0.0096(12)
O13 0.1775(13) 0.1435(11) 0.1094(9) 0.0032(8) 0.0245(9) 0.0825(11)
O14 0.2368(16) 0.1099(9) 0.0779(7) 0.0281(6) 0.0641(9) 0.0738(10)
Cl2 0.06134(13) 0.04886(12) 0.05120(12) 0.01112(10) 0.01079(10) 0.02198(11)
O21 0.2379(16) 0.1100(9) 0.0769(7) 0.0269(6) 0.0624(9) 0.0738(10)
O22 0.1251(11) 0.2229(18) 0.1169(11) -0.0497(12) -0.0098(9) 0.0107(11)
O23 0.1747(13) 0.1422(11) 0.1186(10) -0.0012(8) 0.0276(9) 0.0915(10)
O24 0.2360(17) 0.1104(9) 0.0771(7) 0.0278(6) 0.0629(9) 0.0733(10)
Cl3 0.0840(2) 0.1106(3) 0.1346(3) 0.0543(3) 0.0565(2) 0.0592(2)
O31 0.1748(13) 0.1400(11) 0.1084(9) 0.0112(8) 0.0308(9) 0.0813(10)
O32 0.331(3) 0.241(2) 0.306(3) 0.032(2) 0.219(2) 0.166(2)
O33 0.1710(12) 0.1349(10) 0.0965(8) 0.0107(7) 0.0322(8) 0.0806(10)
O34 0.1373(13) 0.1795(16) 0.228(2) -0.0443(15) 0.0111(13) 0.0108(12)
O1W 0.2357(16) 0.1107(9) 0.0776(7) 0.0282(6) 0.0648(9) 0.0745(10)
O2W 0.1673(12) 0.1344(10) 0.0935(8) 0.0085(7) 0.0285(8) 0.0813(9)
O3W 0.1336(10) 0.1229(9) 0.1643(12) 0.0791(9) -0.0015(9) 0.0578(8)
Cl4 0.1005(4) 0.1018(4) 0.1010(4) 0.0205(3) 0.0193(3) 0.0458(3)

loop_
_atom_type_symbol
_atom_type_description
_atom_type_scat_dispersion_real
_atom_type_scat_dispersion_imag
_atom_type_scat_source
C C 0.0033 0.0016 'International Tables Vol C Tables 4.2.6.8 and 6.1.1.4'
H H 0.0000 0.0000 'International Tables Vol C Tables 4.2.6.8 and 6.1.1.4'
N N 0.0061 0.0033 'International Tables Vol C Tables 4.2.6.8 and 6.1.1.4'
O O 0.0106 0.0060 'International Tables Vol C Tables 4.2.6.8 and 6.1.1.4'
Na Na 0.0362 0.0249 'International Tables Vol C Tables 4.2.6.8 and 6.1.1.4'
Pr Pr -0.2180 2.8214 'International Tables Vol C Tables 4.2.6.8 and 6.1.1.4'
Cu Cu 0.3201 1.2651 'International Tables Vol C Tables 4.2.6.8 and 6.1.1.4'
Cl Cl 0.1484 0.1585 'International Tables Vol C Tables 4.2.6.8 and 6.1.1.4'

loop_
_geom_angle_atom_site_label_1
_geom_angle_atom_site_label_2
_geom_angle_atom_site_label_3
_geom_angle
_geom_angle_site_symmetry_1
_geom_angle_site_symmetry_3
_geom_angle_publ_flag
O4 Pr1 O6 134.57(2) . . ?
O4 Pr1 O5 128.30(3) . . ?
O6 Pr1 O5 65.83(2) . . ?
O4 Pr1 O1 73.51(2) . . ?
O6 Pr1 O1 134.58(2) . . ?
O5 Pr1 O1 131.25(2) . . ?
O4 Pr1 O3 64.56(2) . . ?
O6 Pr1 O3 72.41(2) . . ?
O5 Pr1 O3 122.75(2) . . ?
O1 Pr1 O3 105.91(2) . . ?
O4 Pr1 O9 74.15(3) . . ?
O6 Pr1 O9 138.45(3) . . ?
O5 Pr1 O9 72.62(3) . . ?
O1 Pr1 O9 74.64(3) . . ?
O3 Pr1 O9 136.03(3) . . ?
O4 Pr1 O2 103.46(2) . . ?
O6 Pr1 O2 72.952(19) . . ?
O5 Pr1 O2 127.68(2) . . ?
O1 Pr1 O2 64.83(2) . . ?
O3 Pr1 O2 69.38(2) . . ?
O9 Pr1 O2 137.91(3) . . ?
O4 Pr1 O8 139.99(3) . . ?
O6 Pr1 O8 84.42(3) . . ?
O5 Pr1 O8 68.97(3) . . ?
O1 Pr1 O8 70.53(3) . . ?
O3 Pr1 O8 142.96(2) . . ?
O9 Pr1 O8 79.92(4) . . ?
O2 Pr1 O8 76.48(3) . . ?
O4 Pr1 O7 69.09(3) . . ?
O6 Pr1 O7 84.59(3) . . ?
O5 Pr1 O7 67.19(3) . . ?
O1 Pr1 O7 139.37(3) . . ?
O3 Pr1 O7 71.65(3) . . ?
O9 Pr1 O7 80.35(4) . . ?
O2 Pr1 O7 139.29(3) . . ?
O8 Pr1 O7 135.51(3) . . ?
O4 Pr1 Na1 103.207(15) . . ?
O6 Pr1 Na1 43.445(12) . . ?
O5 Pr1 Na1 109.173(15) . . ?
O1 Pr1 Na1 105.059(15) . . ?
O3 Pr1 Na1 41.376(14) . . ?
O9 Pr1 Na1 177.33(3) . . ?
O2 Pr1 Na1 42.615(14) . . ?
O8 Pr1 Na1 102.52(2) . . ?
O7 Pr1 Na1 98.46(2) . . ?
N2 Cu1 N3 96.65(5) . . ?
N2 Cu1 N1 84.09(3) . . ?
N3 Cu1 N1 177.31(5) . . ?
N2 Cu1 N4 179.59(4) . . ?
N3 Cu1 N4 83.28(5) . . ?
N1 Cu1 N4 96.00(4) . . ?
N5 Cu2 N6 84.32(3) . . ?
N5 Cu2 N7 173.71(3) . . ?
N6 Cu2 N7 95.56(3) . . ?
N5 Cu2 N8 96.39(3) . . ?
N6 Cu2 N8 168.93(4) . . ?
N7 Cu2 N8 84.94(3) . . ?
N9 Cu3 N10 84.21(3) . . ?
N9 Cu3 N11 178.24(4) . . ?
N10 Cu3 N11 96.21(3) . . ?
N9 Cu3 N12 97.58(3) . . ?
N10 Cu3 N12 177.99(3) . . ?
N11 Cu3 N12 82.03(4) . . ?
O3 Na1 O3 180.0 . 2_656 ?
O3 Na1 O2 73.19(2) . . ?
O3 Na1 O2 106.81(2) 2_656 . ?
O3 Na1 O2 106.81(2) . 2_656 ?
O3 Na1 O2 73.19(2) 2_656 2_656 ?
O2 Na1 O2 180.00(2) . 2_656 ?
O3 Na1 O6 104.95(2) . 2_656 ?
O3 Na1 O6 75.05(2) 2_656 2_656 ?
O2 Na1 O6 105.04(2) . 2_656 ?
O2 Na1 O6 74.96(2) 2_656 2_656 ?
O3 Na1 O6 75.05(2) . . ?
O3 Na1 O6 104.95(2) 2_656 . ?
O2 Na1 O6 74.96(2) . . ?
O2 Na1 O6 105.04(2) 2_656 . ?
O6 Na1 O6 180.0 2_656 . ?
O3 Na1 Pr1 135.731(14) . 2_656 ?
O3 Na1 Pr1 44.269(14) 2_656 2_656 ?
O2 Na1 Pr1 135.279(14) . 2_656 ?
O2 Na1 Pr1 44.721(14) 2_656 2_656 ?
O6 Na1 Pr1 43.883(14) 2_656 2_656 ?
O6 Na1 Pr1 136.117(14) . 2_656 ?
O3 Na1 Pr1 44.269(14) . . ?
O3 Na1 Pr1 135.731(14) 2_656 . ?
O2 Na1 Pr1 44.721(14) . . ?
O2 Na1 Pr1 135.279(15) 2_656 . ?
O6 Na1 Pr1 136.117(14) 2_656 . ?
O6 Na1 Pr1 43.883(14) . . ?
Pr1 Na1 Pr1 180.0 2_656 . ?
C1 O1 Pr1 119.40(5) . . ?
C2 O2 Na1 142.44(6) . . ?
C2 O2 Pr1 120.43(6) . . ?
Na1 O2 Pr1 92.66(2) . . ?
C3 O3 Na1 142.88(5) . . ?
C3 O3 Pr1 120.45(5) . . ?
Na1 O3 Pr1 94.36(2) . . ?
C4 O4 Pr1 120.14(6) . . ?
C5 O5 Pr1 118.77(6) . . ?
C6 O6 Na1 147.09(6) . . ?
C6 O6 Pr1 120.23(6) . . ?
Na1 O6 Pr1 92.672(19) . . ?
Pr1 O7 H7D 109.2 . . ?
Pr1 O7 H7E 109.4 . . ?
H7D O7 H7E 109.5 . . ?
Pr1 O8 H8D 109.3 . . ?
Pr1 O8 H8E 109.7 . . ?
H8D O8 H8E 109.5 . . ?
Pr1 O9 H9C 109.5 . . ?
Pr1 O9 H9D 109.3 . . ?
H9C O9 H9D 109.5 . . ?
C1 N1 C18 122.37(8) . . ?
C1 N1 Cu1 111.40(6) . . ?
C18 N1 Cu1 126.04(6) . . ?
C2 N2 C11 120.93(8) . . ?
C2 N2 Cu1 113.80(7) . . ?
C11 N2 Cu1 125.26(7) . . ?
C14 N3 C13 121.47(11) . . ?
C14 N3 Cu1 115.35(9) . . ?
C13 N3 Cu1 123.06(10) . . ?
C14 N3 H3C 90.8 . . ?
C13 N3 H3C 91.2 . . ?
Cu1 N3 H3C 91.4 . . ?
C15 N4 C16 125.52(11) . . ?
C15 N4 Cu1 113.78(8) . . ?
C16 N4 Cu1 120.69(7) . . ?
C15 N4 H4C 89.7 . . ?
C16 N4 H4C 89.8 . . ?
Cu1 N4 H4C 90.0 . . ?
C3 N5 C28 119.57(9) . . ?
C3 N5 Cu2 113.25(6) . . ?
C28 N5 Cu2 126.97(8) . . ?
C4 N6 C21 119.28(8) . . ?
C4 N6 Cu2 112.75(7) . . ?
C21 N6 Cu2 127.94(6) . . ?
C23 N7 C24 120.69(8) . . ?
C23 N7 Cu2 123.26(7) . . ?
C24 N7 Cu2 110.05(6) . . ?
C23 N7 H7C 98.2 . . ?
C24 N7 H7C 98.1 . . ?
Cu2 N7 H7C 98.2 . . ?
C25 N8 C26 121.35(8) . . ?
C25 N8 Cu2 109.96(6) . . ?
C26 N8 Cu2 119.34(6) . . ?
C25 N8 H8C 100.1 . . ?
C26 N8 H8C 100.3 . . ?
Cu2 N8 H8C 100.4 . . ?
C5 N9 C38 121.48(12) . . ?
C5 N9 Cu3 112.55(7) . . ?
C38 N9 Cu3 125.96(10) . . ?
C6 N10 C31 119.99(8) . . ?
C6 N10 Cu3 112.69(6) . . ?
C31 N10 Cu3 127.23(6) . . ?
C34 N11 C33 122.65(10) . . ?
C34 N11 Cu3 115.17(8) . . ?
C33 N11 Cu3 121.98(7) . . ?
C34 N11 H11A 91.7 . . ?
C33 N11 H11A 91.2 . . ?
Cu3 N11 H11A 91.6 . . ?
C35 N12 C36 126.19(11) . . ?
C35 N12 Cu3 114.30(9) . . ?
C36 N12 Cu3 119.48(6) . . ?
C35 N12 H12A 89.2 . . ?
C36 N12 H12A 89.5 . . ?
Cu3 N12 H12A 89.8 . . ?
O1 C1 N1 125.37(8) . . ?
O1 C1 C2 118.38(8) . . ?
N1 C1 C2 116.25(8) . . ?
O2 C2 N2 129.06(9) . . ?
O2 C2 C1 116.91(9) . . ?
N2 C2 C1 113.98(8) . . ?
C12 C11 N2 119.38(9) . . ?
C12 C11 H3A 107.6 . . ?
N2 C11 H3A 108.0 . . ?
C12 C11 H3B 106.6 . . ?
N2 C11 H3B 107.6 . . ?
H3A C11 H3B 107.2 . . ?
C11 C12 C13 127.72(9) . . ?
C11 C12 H4A 105.2 . . ?
C13 C12 H4A 104.9 . . ?
C11 C12 H4B 105.7 . . ?
C13 C12 H4B 106.0 . . ?
H4A C12 H4B 105.7 . . ?
N3 C13 C12 121.81(9) . . ?
N3 C13 H5A 107.1 . . ?
C12 C13 H5A 106.5 . . ?
N3 C13 H5B 107.5 . . ?
C12 C13 H5B 106.2 . . ?
H5A C13 H5B 106.9 . . ?
N3 C14 C15 113.45(12) . . ?
N3 C14 H6A 109.5 . . ?
C15 C14 H6A 109.2 . . ?
N3 C14 H6B 108.6 . . ?
C15 C14 H6B 108.5 . . ?
H6A C14 H6B 107.6 . . ?
N4 C15 C14 114.01(12) . . ?
N4 C15 H7A 109.8 . . ?
C14 C15 H7A 107.9 . . ?
N4 C15 H7B 108.9 . . ?
C14 C15 H7B 108.6 . . ?
H7A C15 H7B 107.5 . . ?
C17 C16 N4 124.53(11) . . ?
C17 C16 H8A 106.3 . . ?
N4 C16 H8A 105.5 . . ?
C17 C16 H8B 106.6 . . ?
N4 C16 H8B 106.4 . . ?
H8A C16 H8B 106.3 . . ?
C16 C17 C18 136.07(12) . . ?
C16 C17 H9A 102.9 . . ?
C18 C17 H9A 103.3 . . ?
C16 C17 H9B 103.2 . . ?
C18 C17 H9B 103.1 . . ?
H9A C17 H9B 105.3 . . ?
C17 C18 N1 116.05(9) . . ?
C17 C18 H10A 108.4 . . ?
N1 C18 H10A 107.8 . . ?
C17 C18 H10B 108.8 . . ?
N1 C18 H10B 108.0 . . ?
H10A C18 H10B 107.4 . . ?
N5 C3 O3 130.01(8) . . ?
N5 C3 C4 115.57(8) . . ?
O3 C3 C4 114.41(8) . . ?
O4 C4 N6 127.28(9) . . ?
O4 C4 C3 118.85(8) . . ?
N6 C4 C3 113.86(8) . . ?
C22 C21 N6 114.07(9) . . ?
C22 C21 H13A 109.1 . . ?
N6 C21 H13A 108.6 . . ?
C22 C21 H13B 108.6 . . ?
N6 C21 H13B 108.7 . . ?
H13A C21 H13B 107.6 . . ?
C21 C22 C23 125.85(13) . . ?
C21 C22 H14A 106.1 . . ?
C23 C22 H14A 106.3 . . ?
C21 C22 H14B 105.5 . . ?
C23 C22 H14B 105.5 . . ?
H14A C22 H14B 106.2 . . ?
N7 C23 C22 118.95(12) . . ?
N7 C23 H15A 107.6 . . ?
C22 C23 H15A 108.1 . . ?
N7 C23 H15B 107.5 . . ?
C22 C23 H15B 107.2 . . ?
H15A C23 H15B 107.0 . . ?
C25 C24 N7 113.87(8) . . ?
C25 C24 H16A 108.7 . . ?
N7 C24 H16A 108.6 . . ?
C25 C24 H16B 108.9 . . ?
N7 C24 H16B 108.7 . . ?
H16A C24 H16B 107.9 . . ?
N8 C25 C24 114.37(8) . . ?
N8 C25 H17A 108.7 . . ?
C24 C25 H17A 109.2 . . ?
N8 C25 H17B 108.1 . . ?
C24 C25 H17B 108.7 . . ?
H17A C25 H17B 107.6 . . ?
N8 C26 C27 120.01(9) . . ?
N8 C26 H18A 106.9 . . ?
C27 C26 H18A 108.2 . . ?
N8 C26 H18B 107.7 . . ?
C27 C26 H18B 106.6 . . ?
H18A C26 H18B 106.8 . . ?
C28 C27 C26 120.97(12) . . ?
C28 C27 H19A 108.0 . . ?
C26 C27 H19A 107.9 . . ?
C28 C27 H19B 106.4 . . ?
C26 C27 H19B 106.1 . . ?
H19A C27 H19B 106.6 . . ?
N5 C28 C27 114.81(11) . . ?
N5 C28 H20A 108.6 . . ?
C27 C28 H20A 109.6 . . ?
N5 C28 H20B 108.6 . . ?
C27 C28 H20B 107.5 . . ?
H20A C28 H20B 107.5 . . ?
N9 C5 O5 126.72(9) . . ?
N9 C5 C6 116.01(9) . . ?
O5 C5 C6 117.27(8) . . ?
O6 C6 N10 127.88(9) . . ?
O6 C6 C5 117.74(8) . . ?
N10 C6 C5 114.32(8) . . ?
C32 C31 N10 116.33(10) . . ?
C32 C31 H23A 108.7 . . ?
N10 C31 H23A 108.4 . . ?
C32 C31 H23B 107.8 . . ?
N10 C31 H23B 108.1 . . ?
H23A C31 H23B 107.1 . . ?
C33 C32 C31 134.89(13) . . ?
C33 C32 H24A 103.2 . . ?
C31 C32 H24A 103.0 . . ?
C33 C32 H24B 103.6 . . ?
C31 C32 H24B 103.9 . . ?
H24A C32 H24B 105.5 . . ?
C32 C33 N11 122.94(11) . . ?
C32 C33 H25A 106.8 . . ?
N11 C33 H25A 106.9 . . ?
C32 C33 H25B 107.0 . . ?
N11 C33 H25B 105.8 . . ?
H25A C33 H25B 106.4 . . ?
N11 C34 C35 112.45(12) . . ?
N11 C34 H26A 109.1 . . ?
C35 C34 H26A 108.6 . . ?
N11 C34 H26B 109.0 . . ?
C35 C34 H26B 109.7 . . ?
H26A C34 H26B 107.9 . . ?
N12 C35 C34 115.64(13) . . ?
N12 C35 H27A 107.6 . . ?
C34 C35 H27A 107.9 . . ?
N12 C35 H27B 109.2 . . ?
C34 C35 H27B 108.9 . . ?
H27A C35 H27B 107.4 . . ?
C37 C36 N12 121.21(12) . . ?
C37 C36 H28A 107.6 . . ?
N12 C36 H28A 106.1 . . ?
C37 C36 H28B 107.4 . . ?
N12 C36 H28B 107.2 . . ?
H28A C36 H28B 106.5 . . ?
C36 C37 C38 139.02(19) . . ?
C36 C37 H29A 101.7 . . ?
C38 C37 H29A 103.4 . . ?
C36 C37 H29B 102.2 . . ?
C38 C37 H29B 102.0 . . ?
H29A C37 H29B 105.1 . . ?
C37 C38 N9 115.52(19) . . ?
C37 C38 H30A 107.8 . . ?
N9 C38 H30A 107.4 . . ?
C37 C38 H30B 109.4 . . ?
N9 C38 H30B 108.8 . . ?
H30A C38 H30B 107.5 . . ?
O14 Cl1 O13 120.16(8) . . ?
O14 Cl1 O12 118.37(10) . . ?
O13 Cl1 O12 111.44(10) . . ?
O14 Cl1 O11 89.30(7) . . ?
O13 Cl1 O11 110.50(9) . . ?
O12 Cl1 O11 102.61(11) . . ?
O23 Cl2 O21 121.85(9) . . ?
O23 Cl2 O24 120.30(8) . . ?
O21 Cl2 O24 101.80(8) . . ?
O23 Cl2 O22 121.70(10) . . ?
O21 Cl2 O22 86.13(8) . . ?
O24 Cl2 O22 97.89(8) . . ?
O32 Cl3 O31 109.96(15) . . ?
O32 Cl3 O34 112.95(14) . . ?
O31 Cl3 O34 114.29(12) . . ?
O32 Cl3 O33 117.30(12) . . ?
O31 Cl3 O33 88.85(8) . . ?
O34 Cl3 O33 111.38(11) . . ?
H1WC O1W H1WD 109.5 . . ?
H2WC O2W H2WD 109.5 . . ?
H3WC O3W H3WD 114.3 . . ?

loop_
_geom_bond_atom_site_label_1
_geom_bond_atom_site_label_2
_geom_bond_distance
_geom_bond_site_symmetry_2
_geom_bond_publ_flag
Pr1 O4 2.4740(7) . ?
Pr1 O6 2.4830(6) . ?
Pr1 O5 2.4912(7) . ?
Pr1 O1 2.4983(6) . ?
Pr1 O3 2.5048(6) . ?
Pr1 O9 2.5181(8) . ?
Pr1 O2 2.5204(6) . ?
Pr1 O8 2.5541(8) . ?
Pr1 O7 2.6168(8) . ?
Pr1 Na1 3.5781(2) . ?
Cu1 N2 1.9349(8) . ?
Cu1 N3 1.9392(12) . ?
Cu1 N1 1.9661(8) . ?
Cu1 N4 1.9803(9) . ?
Cu2 N5 1.9425(8) . ?
Cu2 N6 1.9453(8) . ?
Cu2 N7 1.9754(8) . ?
Cu2 N8 1.9985(8) . ?
Cu3 N9 1.9552(9) . ?
Cu3 N10 1.9563(7) . ?
Cu3 N11 1.9655(9) . ?
Cu3 N12 1.9679(8) . ?
Na1 O3 2.3719(6) . ?
Na1 O3 2.3719(6) 2_656 ?
Na1 O2 2.4252(6) . ?
Na1 O2 2.4252(6) 2_656 ?
Na1 O6 2.4631(5) 2_656 ?
Na1 O6 2.4631(5) . ?
Na1 Pr1 3.5781(2) 2_656 ?
O1 C1 1.2846(11) . ?
O2 C2 1.2576(11) . ?
O3 C3 1.2812(10) . ?
O4 C4 1.2437(12) . ?
O5 C5 1.2992(12) . ?
O6 C6 1.2600(11) . ?
O7 H7D 0.8500 . ?
O7 H7E 0.8499 . ?
O8 H8D 0.8501 . ?
O8 H8E 0.8500 . ?
O9 H9C 0.8499 . ?
O9 H9D 0.8501 . ?
N1 C1 1.2968(12) . ?
N1 C18 1.4563(12) . ?
N2 C2 1.2985(13) . ?
N2 C11 1.4752(12) . ?
N3 C14 1.3969(18) . ?
N3 C13 1.4416(13) . ?
N3 H3C 0.9100 . ?
N4 C15 1.3946(17) . ?
N4 C16 1.4154(15) . ?
N4 H4C 0.9100 . ?
N5 C3 1.2732(11) . ?
N5 C28 1.4641(14) . ?
N6 C4 1.3093(12) . ?
N6 C21 1.4671(11) . ?
N7 C23 1.4194(15) . ?
N7 C24 1.4453(11) . ?
N7 H7C 0.9100 . ?
N8 C25 1.4168(12) . ?
N8 C26 1.4217(14) . ?
N8 H8C 0.9100 . ?
N9 C5 1.2860(13) . ?
N9 C38 1.440(2) . ?
N10 C6 1.3054(12) . ?
N10 C31 1.4324(11) . ?
N11 C34 1.3932(13) . ?
N11 C33 1.4130(13) . ?
N11 H11A 0.9099 . ?
N12 C35 1.3721(19) . ?
N12 C36 1.4733(11) . ?
N12 H12A 0.9100 . ?
C1 C2 1.5104(12) . ?
C11 C12 1.3581(14) . ?
C11 H3A 0.9700 . ?
C11 H3B 0.9700 . ?
C12 C13 1.4559(12) . ?
C12 H4A 0.9701 . ?
C12 H4B 0.9700 . ?
C13 H5A 0.9700 . ?
C13 H5B 0.9700 . ?
C14 C15 1.481(2) . ?
C14 H6A 0.9700 . ?
C14 H6B 0.9699 . ?
C15 H7A 0.9700 . ?
C15 H7B 0.9701 . ?
C16 C17 1.3301(18) . ?
C16 H8A 0.9699 . ?
C16 H8B 0.9701 . ?
C17 C18 1.3753(14) . ?
C17 H9A 0.9701 . ?
C17 H9B 0.9700 . ?
C18 H10A 0.9700 . ?
C18 H10B 0.9700 . ?
C3 C4 1.5272(13) . ?
C21 C22 1.442(2) . ?
C21 H13A 0.9700 . ?
C21 H13B 0.9700 . ?
C22 C23 1.467(2) . ?
C22 H14A 0.9700 . ?
C22 H14B 0.9701 . ?
C23 H15A 0.9701 . ?
C23 H15B 0.9700 . ?
C24 C25 1.4255(12) . ?
C24 H16A 0.9701 . ?
C24 H16B 0.9700 . ?
C25 H17A 0.9700 . ?
C25 H17B 0.9699 . ?
C26 C27 1.4807(18) . ?
C26 H18A 0.9701 . ?
C26 H18B 0.9700 . ?
C27 C28 1.4782(19) . ?
C27 H19A 0.9699 . ?
C27 H19B 0.9700 . ?
C28 H20A 0.9701 . ?
C28 H20B 0.9700 . ?
C5 C6 1.5208(13) . ?
C31 C32 1.3920(19) . ?
C31 H23A 0.9700 . ?
C31 H23B 0.9700 . ?
C32 C33 1.382(2) . ?
C32 H24A 0.9700 . ?
C32 H24B 0.9699 . ?
C33 H25A 0.9700 . ?
C33 H25B 0.9700 . ?
C34 C35 1.452(2) . ?
C34 H26A 0.9700 . ?
C34 H26B 0.9700 . ?
C35 H27A 0.9700 . ?
C35 H27B 0.9700 . ?
C36 C37 1.332(2) . ?
C36 H28A 0.9700 . ?
C36 H28B 0.9700 . ?
C37 C38 1.364(2) . ?
C37 H29A 0.9699 . ?
C37 H29B 0.9700 . ?
C38 H30A 0.9700 . ?
C38 H30B 0.9699 . ?
Cl1 O14 1.3374(11) . ?
Cl1 O13 1.3574(16) . ?
Cl1 O12 1.3984(13) . ?
Cl1 O11 1.4126(13) . ?
Cl2 O23 1.3411(13) . ?
Cl2 O21 1.3712(11) . ?
Cl2 O24 1.4211(17) . ?
Cl2 O22 1.448(2) . ?
Cl3 O32 1.3708(16) . ?
Cl3 O31 1.3729(15) . ?
Cl3 O34 1.3985(17) . ?
Cl3 O33 1.4355(14) . ?
O1W H1WC 0.8501 . ?
O1W H1WD 0.8500 . ?
O2W H2WC 0.8500 . ?
O2W H2WD 0.8501 . ?
O3W H3WC 0.8500 . ?
O3W H3WD 0.8500 . ?

loop_
_geom_torsion_atom_site_label_1
_geom_torsion_atom_site_label_2
_geom_torsion_atom_site_label_3
_geom_torsion_atom_site_label_4
_geom_torsion
_geom_torsion_site_symmetry_1
_geom_torsion_site_symmetry_2
_geom_torsion_site_symmetry_3
_geom_torsion_site_symmetry_4
_geom_torsion_publ_flag
O4 Pr1 Na1 O3 20.94(3) . . . . ?
O6 Pr1 Na1 O3 -122.25(3) . . . . ?
O5 Pr1 Na1 O3 -118.14(3) . . . . ?
O1 Pr1 Na1 O3 97.12(3) . . . . ?
O9 Pr1 Na1 O3 13.9(6) . . . . ?
O2 Pr1 Na1 O3 116.56(3) . . . . ?
O8 Pr1 Na1 O3 170.04(3) . . . . ?
O7 Pr1 Na1 O3 -49.45(3) . . . . ?
O4 Pr1 Na1 O3 -159.06(3) . . . 2_656 ?
O6 Pr1 Na1 O3 57.75(3) . . . 2_656 ?
O5 Pr1 Na1 O3 61.86(3) . . . 2_656 ?
O1 Pr1 Na1 O3 -82.88(3) . . . 2_656 ?
O3 Pr1 Na1 O3 180.0 . . . 2_656 ?
O9 Pr1 Na1 O3 -166.1(6) . . . 2_656 ?
O2 Pr1 Na1 O3 -63.44(3) . . . 2_656 ?
O8 Pr1 Na1 O3 -9.96(3) . . . 2_656 ?
O7 Pr1 Na1 O3 130.55(3) . . . 2_656 ?
O4 Pr1 Na1 O2 -95.63(3) . . . . ?
O6 Pr1 Na1 O2 121.19(3) . . . . ?
O5 Pr1 Na1 O2 125.30(3) . . . . ?
O1 Pr1 Na1 O2 -19.44(3) . . . . ?
O3 Pr1 Na1 O2 -116.56(3) . . . . ?
O9 Pr1 Na1 O2 -102.7(6) . . . . ?
O8 Pr1 Na1 O2 53.48(3) . . . . ?
O7 Pr1 Na1 O2 -166.01(3) . . . . ?
O4 Pr1 Na1 O2 84.37(3) . . . 2_656 ?
O6 Pr1 Na1 O2 -58.81(3) . . . 2_656 ?
O5 Pr1 Na1 O2 -54.70(3) . . . 2_656 ?
O1 Pr1 Na1 O2 160.56(3) . . . 2_656 ?
O3 Pr1 Na1 O2 63.44(3) . . . 2_656 ?
O9 Pr1 Na1 O2 77.3(6) . . . 2_656 ?
O2 Pr1 Na1 O2 180.0 . . . 2_656 ?
O8 Pr1 Na1 O2 -126.52(3) . . . 2_656 ?
O7 Pr1 Na1 O2 13.99(3) . . . 2_656 ?
O4 Pr1 Na1 O6 -36.82(3) . . . 2_656 ?
O6 Pr1 Na1 O6 180.0 . . . 2_656 ?
O5 Pr1 Na1 O6 -175.90(3) . . . 2_656 ?
O1 Pr1 Na1 O6 39.37(3) . . . 2_656 ?
O3 Pr1 Na1 O6 -57.75(3) . . . 2_656 ?
O9 Pr1 Na1 O6 -43.9(6) . . . 2_656 ?
O2 Pr1 Na1 O6 58.81(3) . . . 2_656 ?
O8 Pr1 Na1 O6 112.28(3) . . . 2_656 ?
O7 Pr1 Na1 O6 -107.20(3) . . . 2_656 ?
O4 Pr1 Na1 O6 143.18(3) . . . . ?
O5 Pr1 Na1 O6 4.10(3) . . . . ?
O1 Pr1 Na1 O6 -140.63(3) . . . . ?
O3 Pr1 Na1 O6 122.25(3) . . . . ?
O9 Pr1 Na1 O6 136.1(6) . . . . ?
O2 Pr1 Na1 O6 -121.19(3) . . . . ?
O8 Pr1 Na1 O6 -67.72(3) . . . . ?
O7 Pr1 Na1 O6 72.80(3) . . . . ?
O4 Pr1 Na1 Pr1 155(100) . . . 2_656 ?
O6 Pr1 Na1 Pr1 12(100) . . . 2_656 ?
O5 Pr1 Na1 Pr1 16(100) . . . 2_656 ?
O1 Pr1 Na1 Pr1 -129(100) . . . 2_656 ?
O3 Pr1 Na1 Pr1 134(100) . . . 2_656 ?
O9 Pr1 Na1 Pr1 148(100) . . . 2_656 ?
O2 Pr1 Na1 Pr1 -110(100) . . . 2_656 ?
O8 Pr1 Na1 Pr1 -56(100) . . . 2_656 ?
O7 Pr1 Na1 Pr1 84(100) . . . 2_656 ?
O4 Pr1 O1 C1 115.59(7) . . . . ?
O6 Pr1 O1 C1 -21.80(8) . . . . ?
O5 Pr1 O1 C1 -117.53(7) . . . . ?
O3 Pr1 O1 C1 58.97(7) . . . . ?
O9 Pr1 O1 C1 -166.78(8) . . . . ?
O2 Pr1 O1 C1 1.55(6) . . . . ?
O8 Pr1 O1 C1 -82.25(7) . . . . ?
O7 Pr1 O1 C1 139.16(7) . . . . ?
Na1 Pr1 O1 C1 15.97(7) . . . . ?
O3 Na1 O2 C2 112.45(10) . . . . ?
O3 Na1 O2 C2 -67.55(10) 2_656 . . . ?
O2 Na1 O2 C2 -131(100) 2_656 . . . ?
O6 Na1 O2 C2 11.04(10) 2_656 . . . ?
O6 Na1 O2 C2 -168.96(10) . . . . ?
Pr1 Na1 O2 C2 -26.84(11) 2_656 . . . ?
Pr1 Na1 O2 C2 153.16(11) . . . . ?
O3 Na1 O2 Pr1 -40.710(19) . . . . ?
O3 Na1 O2 Pr1 139.290(19) 2_656 . . . ?
O2 Na1 O2 Pr1 76(100) 2_656 . . . ?
O6 Na1 O2 Pr1 -142.119(19) 2_656 . . . ?
O6 Na1 O2 Pr1 37.881(19) . . . . ?
Pr1 Na1 O2 Pr1 180.0 2_656 . . . ?
O4 Pr1 O2 C2 -66.41(7) . . . . ?
O6 Pr1 O2 C2 160.64(7) . . . . ?
O5 Pr1 O2 C2 121.70(7) . . . . ?
O1 Pr1 O2 C2 -2.19(7) . . . . ?
O3 Pr1 O2 C2 -122.21(7) . . . . ?
O9 Pr1 O2 C2 14.73(8) . . . . ?
O8 Pr1 O2 C2 72.40(7) . . . . ?
O7 Pr1 O2 C2 -139.88(7) . . . . ?
Na1 Pr1 O2 C2 -161.39(8) . . . . ?
O4 Pr1 O2 Na1 94.98(2) . . . . ?
O6 Pr1 O2 Na1 -37.972(19) . . . . ?
O5 Pr1 O2 Na1 -76.91(3) . . . . ?
O1 Pr1 O2 Na1 159.20(3) . . . . ?
O3 Pr1 O2 Na1 39.175(19) . . . . ?
O9 Pr1 O2 Na1 176.12(4) . . . . ?
O8 Pr1 O2 Na1 -126.21(3) . . . . ?
O7 Pr1 O2 Na1 21.51(5) . . . . ?
O3 Na1 O3 C3 90(100) 2_656 . . . ?
O2 Na1 O3 C3 -119.42(9) . . . . ?
O2 Na1 O3 C3 60.58(9) 2_656 . . . ?
O6 Na1 O3 C3 -17.89(9) 2_656 . . . ?
O6 Na1 O3 C3 162.11(9) . . . . ?
Pr1 Na1 O3 C3 19.47(10) 2_656 . . . ?
Pr1 Na1 O3 C3 -160.53(10) . . . . ?
O3 Na1 O3 Pr1 -109(100) 2_656 . . . ?
O2 Na1 O3 Pr1 41.108(19) . . . . ?
O2 Na1 O3 Pr1 -138.892(19) 2_656 . . . ?
O6 Na1 O3 Pr1 142.64(2) 2_656 . . . ?
O6 Na1 O3 Pr1 -37.36(2) . . . . ?
Pr1 Na1 O3 Pr1 180.0 2_656 . . . ?
O4 Pr1 O3 C3 9.17(6) . . . . ?
O6 Pr1 O3 C3 -155.89(6) . . . . ?
O5 Pr1 O3 C3 -111.50(6) . . . . ?
O1 Pr1 O3 C3 71.63(6) . . . . ?
O9 Pr1 O3 C3 -12.57(8) . . . . ?
O2 Pr1 O3 C3 126.19(6) . . . . ?
O8 Pr1 O3 C3 150.23(6) . . . . ?
O7 Pr1 O3 C3 -65.84(6) . . . . ?
Na1 Pr1 O3 C3 166.51(7) . . . . ?
O4 Pr1 O3 Na1 -157.34(3) . . . . ?
O6 Pr1 O3 Na1 37.60(2) . . . . ?
O5 Pr1 O3 Na1 81.99(3) . . . . ?
O1 Pr1 O3 Na1 -94.88(2) . . . . ?
O9 Pr1 O3 Na1 -179.08(4) . . . . ?
O2 Pr1 O3 Na1 -40.32(2) . . . . ?
O8 Pr1 O3 Na1 -16.28(5) . . . . ?
O7 Pr1 O3 Na1 127.65(3) . . . . ?
O6 Pr1 O4 C4 8.93(9) . . . . ?
O5 Pr1 O4 C4 101.55(7) . . . . ?
O1 Pr1 O4 C4 -128.47(8) . . . . ?
O3 Pr1 O4 C4 -11.26(7) . . . . ?
O9 Pr1 O4 C4 153.24(8) . . . . ?
O2 Pr1 O4 C4 -70.27(8) . . . . ?
O8 Pr1 O4 C4 -155.18(7) . . . . ?
O7 Pr1 O4 C4 67.71(8) . . . . ?
Na1 Pr1 O4 C4 -26.42(8) . . . . ?
O4 Pr1 O5 C5 -131.24(7) . . . . ?
O6 Pr1 O5 C5 -2.50(7) . . . . ?
O1 Pr1 O5 C5 126.54(7) . . . . ?
O3 Pr1 O5 C5 -49.46(8) . . . . ?
O9 Pr1 O5 C5 176.49(8) . . . . ?
O2 Pr1 O5 C5 38.69(8) . . . . ?
O8 Pr1 O5 C5 90.85(8) . . . . ?
O7 Pr1 O5 C5 -96.89(8) . . . . ?
Na1 Pr1 O5 C5 -5.59(8) . . . . ?
O3 Na1 O6 C6 -141.23(12) . . . . ?
O3 Na1 O6 C6 38.77(12) 2_656 . . . ?
O2 Na1 O6 C6 142.55(12) . . . . ?
O2 Na1 O6 C6 -37.45(12) 2_656 . . . ?
O6 Na1 O6 C6 1(100) 2_656 . . . ?
Pr1 Na1 O6 C6 1.11(13) 2_656 . . . ?
Pr1 Na1 O6 C6 -178.89(13) . . . . ?
O3 Na1 O6 Pr1 37.66(2) . . . . ?
O3 Na1 O6 Pr1 -142.34(2) 2_656 . . . ?
O2 Na1 O6 Pr1 -38.56(2) . . . . ?
O2 Na1 O6 Pr1 141.44(2) 2_656 . . . ?
O6 Na1 O6 Pr1 180(100) 2_656 . . . ?
Pr1 Na1 O6 Pr1 180.0 2_656 . . . ?
O4 Pr1 O6 C6 124.32(7) . . . . ?
O5 Pr1 O6 C6 3.55(7) . . . . ?
O1 Pr1 O6 C6 -121.37(7) . . . . ?
O3 Pr1 O6 C6 143.40(7) . . . . ?
O9 Pr1 O6 C6 2.09(9) . . . . ?
O2 Pr1 O6 C6 -143.41(7) . . . . ?
O8 Pr1 O6 C6 -65.87(7) . . . . ?
O7 Pr1 O6 C6 70.95(7) . . . . ?
Na1 Pr1 O6 C6 179.30(8) . . . . ?
O4 Pr1 O6 Na1 -54.98(4) . . . . ?
O5 Pr1 O6 Na1 -175.75(3) . . . . ?
O1 Pr1 O6 Na1 59.33(4) . . . . ?
O3 Pr1 O6 Na1 -35.907(19) . . . . ?
O9 Pr1 O6 Na1 -177.21(4) . . . . ?
O2 Pr1 O6 Na1 37.287(19) . . . . ?
O8 Pr1 O6 Na1 114.82(3) . . . . ?
O7 Pr1 O6 Na1 -108.35(3) . . . . ?
N2 Cu1 N1 C1 -6.36(7) . . . . ?
N3 Cu1 N1 C1 99.8(10) . . . . ?
N4 Cu1 N1 C1 174.05(7) . . . . ?
N2 Cu1 N1 C18 178.52(9) . . . . ?
N3 Cu1 N1 C18 -75.3(10) . . . . ?
N4 Cu1 N1 C18 -1.07(9) . . . . ?
N3 Cu1 N2 C2 -172.94(8) . . . . ?
N1 Cu1 N2 C2 4.45(8) . . . . ?
N4 Cu1 N2 C2 107(5) . . . . ?
N3 Cu1 N2 C11 7.96(10) . . . . ?
N1 Cu1 N2 C11 -174.65(10) . . . . ?
N4 Cu1 N2 C11 -72(5) . . . . ?
N2 Cu1 N3 C14 177.18(12) . . . . ?
N1 Cu1 N3 C14 71.3(10) . . . . ?
N4 Cu1 N3 C14 -3.22(12) . . . . ?
N2 Cu1 N3 C13 -6.63(11) . . . . ?
N1 Cu1 N3 C13 -112.5(10) . . . . ?
N4 Cu1 N3 C13 172.96(11) . . . . ?
N2 Cu1 N4 C15 83(5) . . . . ?
N3 Cu1 N4 C15 3.01(12) . . . . ?
N1 Cu1 N4 C15 -174.39(12) . . . . ?
N2 Cu1 N4 C16 -97(5) . . . . ?
N3 Cu1 N4 C16 -177.67(11) . . . . ?
N1 Cu1 N4 C16 4.94(11) . . . . ?
N6 Cu2 N5 C3 -2.47(7) . . . . ?
N7 Cu2 N5 C3 86.8(3) . . . . ?
N8 Cu2 N5 C3 -171.37(7) . . . . ?
N6 Cu2 N5 C28 -177.10(9) . . . . ?
N7 Cu2 N5 C28 -87.9(3) . . . . ?
N8 Cu2 N5 C28 14.00(9) . . . . ?
N5 Cu2 N6 C4 -0.89(7) . . . . ?
N7 Cu2 N6 C4 -174.57(7) . . . . ?
N8 Cu2 N6 C4 93.34(18) . . . . ?
N5 Cu2 N6 C21 -178.98(8) . . . . ?
N7 Cu2 N6 C21 7.34(8) . . . . ?
N8 Cu2 N6 C21 -84.75(19) . . . . ?
N5 Cu2 N7 C23 -97.8(3) . . . . ?
N6 Cu2 N7 C23 -9.14(10) . . . . ?
N8 Cu2 N7 C23 159.76(10) . . . . ?
N5 Cu2 N7 C24 109.5(3) . . . . ?
N6 Cu2 N7 C24 -161.89(6) . . . . ?
N8 Cu2 N7 C24 7.01(6) . . . . ?
N5 Cu2 N8 C25 -165.34(7) . . . . ?
N6 Cu2 N8 C25 101.61(18) . . . . ?
N7 Cu2 N8 C25 8.48(7) . . . . ?
N5 Cu2 N8 C26 -18.30(9) . . . . ?
N6 Cu2 N8 C26 -111.35(18) . . . . ?
N7 Cu2 N8 C26 155.52(9) . . . . ?
N10 Cu3 N9 C5 3.51(8) . . . . ?
N11 Cu3 N9 C5 -100.6(12) . . . . ?
N12 Cu3 N9 C5 -177.41(8) . . . . ?
N10 Cu3 N9 C38 -177.70(15) . . . . ?
N11 Cu3 N9 C38 78.2(12) . . . . ?
N12 Cu3 N9 C38 1.38(15) . . . . ?
N9 Cu3 N10 C6 -4.25(7) . . . . ?
N11 Cu3 N10 C6 174.03(7) . . . . ?
N12 Cu3 N10 C6 -157.3(9) . . . . ?
N9 Cu3 N10 C31 179.04(9) . . . . ?
N11 Cu3 N10 C31 -2.68(9) . . . . ?
N12 Cu3 N10 C31 26.0(10) . . . . ?
N9 Cu3 N11 C34 -72.0(12) . . . . ?
N10 Cu3 N11 C34 -175.93(9) . . . . ?
N12 Cu3 N11 C34 5.04(9) . . . . ?
N9 Cu3 N11 C33 102.9(12) . . . . ?
N10 Cu3 N11 C33 -0.97(9) . . . . ?
N12 Cu3 N11 C33 180.00(9) . . . . ?
N9 Cu3 N12 C35 176.58(12) . . . . ?
N10 Cu3 N12 C35 -30.4(10) . . . . ?
N11 Cu3 N12 C35 -1.69(12) . . . . ?
N9 Cu3 N12 C36 -5.15(7) . . . . ?
N10 Cu3 N12 C36 147.8(9) . . . . ?
N11 Cu3 N12 C36 176.58(7) . . . . ?
Pr1 O1 C1 N1 179.24(8) . . . . ?
Pr1 O1 C1 C2 -1.02(11) . . . . ?
C18 N1 C1 O1 2.10(16) . . . . ?
Cu1 N1 C1 O1 -173.23(8) . . . . ?
C18 N1 C1 C2 -177.65(8) . . . . ?
Cu1 N1 C1 C2 7.02(11) . . . . ?
Na1 O2 C2 N2 36.86(17) . . . . ?
Pr1 O2 C2 N2 -174.67(8) . . . . ?
Na1 O2 C2 C1 -145.93(7) . . . . ?
Pr1 O2 C2 C1 2.53(11) . . . . ?
C11 N2 C2 O2 -5.48(17) . . . . ?
Cu1 N2 C2 O2 175.38(8) . . . . ?
C11 N2 C2 C1 177.25(9) . . . . ?
Cu1 N2 C2 C1 -1.89(11) . . . . ?
O1 C1 C2 O2 -1.01(13) . . . . ?
N1 C1 C2 O2 178.76(9) . . . . ?
O1 C1 C2 N2 176.61(9) . . . . ?
N1 C1 C2 N2 -3.62(13) . . . . ?
C2 N2 C11 C12 162.06(11) . . . . ?
Cu1 N2 C11 C12 -18.90(16) . . . . ?
N2 C11 C12 C13 29.61(19) . . . . ?
C14 N3 C13 C12 -168.13(13) . . . . ?
Cu1 N3 C13 C12 15.92(16) . . . . ?
C11 C12 C13 N3 -28.88(18) . . . . ?
C13 N3 C14 C15 -173.43(15) . . . . ?
Cu1 N3 C14 C15 2.8(2) . . . . ?
C16 N4 C15 C14 178.45(15) . . . . ?
Cu1 N4 C15 C14 -2.3(2) . . . . ?
N3 C14 C15 N4 -0.3(2) . . . . ?
C15 N4 C16 C17 175.96(17) . . . . ?
Cu1 N4 C16 C17 -3.3(2) . . . . ?
N4 C16 C17 C18 -5.4(3) . . . . ?
C16 C17 C18 N1 9.6(3) . . . . ?
C1 N1 C18 C17 -179.34(11) . . . . ?
Cu1 N1 C18 C17 -4.72(14) . . . . ?
C28 N5 C3 O3 -1.11(15) . . . . ?
Cu2 N5 C3 O3 -176.18(7) . . . . ?
C28 N5 C3 C4 -179.98(9) . . . . ?
Cu2 N5 C3 C4 4.95(10) . . . . ?
Na1 O3 C3 N5 -28.42(15) . . . . ?
Pr1 O3 C3 N5 174.25(7) . . . . ?
Na1 O3 C3 C4 150.46(7) . . . . ?
Pr1 O3 C3 C4 -6.87(9) . . . . ?
Pr1 O4 C4 N6 -166.10(8) . . . . ?
Pr1 O4 C4 C3 12.61(11) . . . . ?
C21 N6 C4 O4 0.58(15) . . . . ?
Cu2 N6 C4 O4 -177.69(8) . . . . ?
C21 N6 C4 C3 -178.17(8) . . . . ?
Cu2 N6 C4 C3 3.55(10) . . . . ?
N5 C3 C4 O4 175.31(9) . . . . ?
O3 C3 C4 O4 -3.74(12) . . . . ?
N5 C3 C4 N6 -5.82(12) . . . . ?
O3 C3 C4 N6 175.13(8) . . . . ?
C4 N6 C21 C22 159.88(11) . . . . ?
Cu2 N6 C21 C22 -22.14(14) . . . . ?
N6 C21 C22 C23 42.8(2) . . . . ?
C24 N7 C23 C22 176.81(11) . . . . ?
Cu2 N7 C23 C22 26.82(18) . . . . ?
C21 C22 C23 N7 -47.1(2) . . . . ?
C23 N7 C24 C25 -175.28(10) . . . . ?
Cu2 N7 C24 C25 -21.72(10) . . . . ?
C26 N8 C25 C24 -169.36(9) . . . . ?
Cu2 N8 C25 C24 -23.10(10) . . . . ?
N7 C24 C25 N8 30.27(12) . . . . ?
C25 N8 C26 C27 -177.37(10) . . . . ?
Cu2 N8 C26 C27 39.42(15) . . . . ?
N8 C26 C27 C28 -55.63(16) . . . . ?
C3 N5 C28 C27 158.00(10) . . . . ?
Cu2 N5 C28 C27 -27.68(15) . . . . ?
C26 C27 C28 N5 46.32(16) . . . . ?
C38 N9 C5 O5 -1.5(2) . . . . ?
Cu3 N9 C5 O5 177.39(9) . . . . ?
C38 N9 C5 C6 178.92(14) . . . . ?
Cu3 N9 C5 C6 -2.23(12) . . . . ?
Pr1 O5 C5 N9 -178.04(9) . . . . ?
Pr1 O5 C5 C6 1.57(12) . . . . ?
Na1 O6 C6 N10 -2.38(19) . . . . ?
Pr1 O6 C6 N10 178.90(8) . . . . ?
Na1 O6 C6 C5 174.55(7) . . . . ?
Pr1 O6 C6 C5 -4.17(11) . . . . ?
C31 N10 C6 O6 -1.90(16) . . . . ?
Cu3 N10 C6 O6 -178.87(8) . . . . ?
C31 N10 C6 C5 -178.92(9) . . . . ?
Cu3 N10 C6 C5 4.11(10) . . . . ?
N9 C5 C6 O6 -178.63(10) . . . . ?
O5 C5 C6 O6 1.71(14) . . . . ?
N9 C5 C6 N10 -1.29(14) . . . . ?
O5 C5 C6 N10 179.05(9) . . . . ?
C6 N10 C31 C32 -174.86(11) . . . . ?
Cu3 N10 C31 C32 1.63(16) . . . . ?
N10 C31 C32 C33 4.7(3) . . . . ?
C31 C32 C33 N11 -8.9(3) . . . . ?
C34 N11 C33 C32 -179.61(14) . . . . ?
Cu3 N11 C33 C32 5.81(18) . . . . ?
C33 N11 C34 C35 177.87(14) . . . . ?
Cu3 N11 C34 C35 -7.21(17) . . . . ?
C36 N12 C35 C34 -179.94(12) . . . . ?
Cu3 N12 C35 C34 -1.8(2) . . . . ?
N11 C34 C35 N12 5.8(2) . . . . ?
C35 N12 C36 C37 -170.94(19) . . . . ?
Cu3 N12 C36 C37 11.01(17) . . . . ?
N12 C36 C37 C38 -15.6(4) . . . . ?
C36 C37 C38 N9 10.5(5) . . . . ?
C5 N9 C38 C37 176.11(18) . . . . ?
Cu3 N9 C38 C37 -2.6(3) . . . . ?
